data_2241277
loop_
_publ_author_name
'Smith, Graham'
'Lynch, Daniel E.'

_publ_section_title
;
 Crystal structures of two erbium(III) complexes with 4-aminobenzoic acid
 and 4-chloro-3-nitrobenzoic acid
;
_journal_coeditor_code WM5228
_journal_issue 12
_journal_name_full 'Acta Crystallographica Section E'
_journal_page_first 1457
_journal_page_last 1461
_journal_paper_doi 10.1107/S2056989015020319
_journal_volume 71
_journal_year 2015
_chemical_formula_iupac '[Er2 (C7 H3 Cl N O4)6 (C2 H6 O S)2]'
_chemical_formula_moiety 'C46 H30 Cl6 Er2 N6 O26 S2'
_chemical_formula_sum 'C46 H30 Cl6 Er2 N6 O26 S2'
_chemical_formula_weight 1694.10
_chemical_name_common 'erbium 4-chloro-3-nitrobenzoate dimethyl sulfoxide'
_chemical_name_systematic
'Poly[hexakis(\m~2~-4-chloro-3-nitrobenzoato-\k^2^<i>O</i>:<i>O</i>')bis(dimethyl sulfoxide-\k<i>O</i>)dierbium(III)]'
_space_group_IT_number 2
_symmetry_cell_setting triclinic
_symmetry_space_group_name_Hall '-P 1'
_symmetry_space_group_name_H-M 'P -1'
_atom_sites_solution_hydrogens geom
_atom_sites_solution_primary direct
_atom_sites_solution_secondary difmap
_audit_creation_method SHELXL-97
_cell_angle_alpha 111.443(6)
_cell_angle_beta 98.063(4)
_cell_angle_gamma 96.684(4)
_cell_formula_units_Z 1
_cell_length_a 8.2408(3)
_cell_length_b 12.4040(8)
_cell_length_c 15.3409(10)
_cell_measurement_reflns_used 4326
_cell_measurement_temperature 200(2)
_cell_measurement_theta_max 28.76
_cell_measurement_theta_min 3.62
_cell_volume 1421.04(16)
_computing_cell_refinement
;
CrysAlis PRO (Agilent, 2013)
;
_computing_data_collection
;
CrysAlis PRO (Agilent, 2013)
;
_computing_data_reduction
;
CrysAlis PRO (Agilent, 2013)
;
_computing_molecular_graphics
;
PLATON (Spek, 2009)
;
_computing_publication_material
;
PLATON (Spek, 2009)
;
_computing_structure_refinement
;
SHELXL97 (Sheldrick, 2008) within WinGX (Farrugia, 2012)
;
_computing_structure_solution
;
SHELXS97 (Sheldrick, 2008)
;
_diffrn_ambient_temperature 200(2)
_diffrn_detector_area_resol_mean 16.077
_diffrn_measured_fraction_theta_full 0.998
_diffrn_measured_fraction_theta_max 0.998
_diffrn_measurement_device_type 'Oxford Diffraction Gemini-S CCD-detector'
_diffrn_measurement_method '\w scans'
_diffrn_radiation_monochromator graphite
_diffrn_radiation_source 'fine-focus sealed tube'
_diffrn_radiation_type MoK\a
_diffrn_radiation_wavelength 0.71073
_diffrn_reflns_av_R_equivalents 0.0552
_diffrn_reflns_av_sigmaI/netI 0.0766
_diffrn_reflns_limit_h_max 10
_diffrn_reflns_limit_h_min -10
_diffrn_reflns_limit_k_max 13
_diffrn_reflns_limit_k_min -15
_diffrn_reflns_limit_l_max 18
_diffrn_reflns_limit_l_min -16
_diffrn_reflns_number 10041
_diffrn_reflns_theta_full 26.00
_diffrn_reflns_theta_max 26.00
_diffrn_reflns_theta_min 3.09
_diffrn_standards_number 0
_exptl_absorpt_coefficient_mu 3.381
_exptl_absorpt_correction_T_max 0.980
_exptl_absorpt_correction_T_min 0.494
_exptl_absorpt_correction_type multi-scan
_exptl_absorpt_process_details
;
(CrysAlis PRO; Agilent, 2013)
;
_exptl_crystal_colour colourless
_exptl_crystal_density_diffrn 1.980
_exptl_crystal_density_method 'not measured'
_exptl_crystal_description prism
_exptl_crystal_F_000 826
_exptl_crystal_size_max 0.25
_exptl_crystal_size_mid 0.12
_exptl_crystal_size_min 0.04
_refine_diff_density_max 6.830
_refine_diff_density_min -2.408
_refine_ls_extinction_method none
_refine_ls_goodness_of_fit_ref 1.057
_refine_ls_hydrogen_treatment constr
_refine_ls_matrix_type full
_refine_ls_number_parameters 397
_refine_ls_number_reflns 5566
_refine_ls_number_restraints 0
_refine_ls_restrained_S_all 1.057
_refine_ls_R_factor_all 0.0761
_refine_ls_R_factor_gt 0.0666
_refine_ls_shift/su_max 0.001
_refine_ls_shift/su_mean 0.000
_refine_ls_structure_factor_coef Fsqd
_refine_ls_weighting_details 'calc w=1/[\s^2^(Fo^2^)+(0.1243P)^2^] where P=(Fo^2^+2Fc^2^)/3'
_refine_ls_weighting_scheme calc
_refine_ls_wR_factor_gt 0.1722
_refine_ls_wR_factor_ref 0.1813
_reflns_number_gt 4814
_reflns_number_total 5566
_reflns_threshold_expression I>2\s(I)
_cod_data_source_file wm5228sup1.cif
_cod_data_source_block II
_cod_original_cell_volume 1421.04(14)
_cod_database_code 2241277

loop_
_symmetry_equiv_pos_as_xyz
'x, y, z'
'-x, -y, -z'

loop_
_atom_site_aniso_label
_atom_site_aniso_U_11
_atom_site_aniso_U_22
_atom_site_aniso_U_33
_atom_site_aniso_U_12
_atom_site_aniso_U_13
_atom_site_aniso_U_23
Er1 0.0131(2) 0.0219(2) 0.0184(2) 0.0064(2) 0.0031(2) 0.0079(2)
Cl4A 0.092(3) 0.105(3) 0.061(2) 0.055(2) 0.052(2) 0.063(2)
Cl4B 0.0548(18) 0.0484(17) 0.0474(18) 0.0099(14) -0.0065(14) -0.0183(14)
Cl4C 0.0525(17) 0.0285(13) 0.0578(18) -0.0038(12) 0.0126(13) 0.0231(12)
S1 0.0227(11) 0.0357(13) 0.0211(11) 0.0059(9) 0.0017(8) 0.0105(9)
O11 0.031(3) 0.031(3) 0.026(4) 0.016(3) 0.002(3) 0.009(3)
O11A 0.017(3) 0.035(4) 0.025(3) 0.010(3) 0.005(2) 0.012(3)
O11B 0.016(3) 0.033(3) 0.028(3) 0.005(3) 0.004(2) 0.012(3)
O11C 0.016(3) 0.035(4) 0.028(4) 0.000(3) 0.005(3) 0.012(3)
O12A 0.021(3) 0.035(3) 0.028(3) 0.008(3) 0.006(3) 0.018(3)
O12B 0.020(3) 0.026(3) 0.027(3) 0.010(3) 0.008(2) 0.009(3)
O12C 0.015(3) 0.017(3) 0.034(4) 0.005(2) 0.001(2) 0.007(3)
O31A 0.048(6) 0.135(10) 0.064(7) 0.021(6) -0.010(5) 0.057(7)
O31B 0.017(4) 0.158(13) 0.111(10) -0.001(6) 0.005(5) -0.052(9)
O31C 0.094(9) 0.168(13) 0.041(6) -0.061(9) -0.002(6) 0.035(7)
O32A 0.106(8) 0.081(7) 0.034(5) 0.026(6) -0.011(5) 0.025(5)
O32B 0.039(6) 0.176(15) 0.154(14) 0.001(8) -0.016(7) -0.092(12)
O32C 0.051(6) 0.119(9) 0.081(7) 0.017(6) 0.039(5) 0.064(7)
N3A 0.060(7) 0.058(6) 0.033(6) 0.020(5) -0.009(5) 0.022(5)
N3B 0.032(5) 0.055(6) 0.046(6) 0.008(5) -0.006(4) 0.004(5)
N3C 0.059(6) 0.035(5) 0.034(5) -0.001(4) 0.015(5) 0.014(4)
C1A 0.022(4) 0.027(4) 0.020(4) 0.005(4) 0.005(3) 0.010(4)
C1B 0.017(4) 0.027(4) 0.023(5) 0.005(3) 0.002(3) 0.007(4)
C1C 0.017(4) 0.026(4) 0.025(5) 0.004(3) 0.005(3) 0.010(4)
C2A 0.021(4) 0.032(5) 0.020(4) 0.006(4) 0.002(3) 0.009(4)
C2B 0.022(5) 0.033(5) 0.027(5) 0.008(4) 0.000(4) 0.007(4)
C2C 0.015(4) 0.028(5) 0.030(5) 0.001(3) 0.003(3) 0.015(4)
C3A 0.044(6) 0.036(5) 0.028(5) 0.012(5) 0.000(4) 0.014(4)
C3B 0.022(5) 0.032(5) 0.035(6) -0.003(4) 0.001(4) 0.007(4)
C3C 0.021(5) 0.047(6) 0.031(5) 0.013(4) 0.010(4) 0.020(5)
C4A 0.050(6) 0.047(6) 0.030(5) 0.018(5) 0.021(5) 0.023(5)
C4B 0.038(6) 0.034(5) 0.030(5) 0.003(4) 0.006(4) 0.007(4)
C4C 0.025(5) 0.023(5) 0.042(6) -0.004(4) 0.001(4) 0.022(4)
C5A 0.031(5) 0.050(6) 0.046(7) 0.014(5) 0.020(5) 0.027(5)
C5B 0.033(5) 0.034(5) 0.036(6) 0.013(4) 0.010(4) 0.004(4)
C5C 0.041(6) 0.020(4) 0.041(6) 0.008(4) 0.005(5) 0.014(4)
C6A 0.015(4) 0.045(6) 0.042(6) 0.007(4) 0.007(4) 0.018(5)
C6B 0.027(5) 0.031(5) 0.026(5) 0.012(4) 0.009(4) 0.008(4)
C6C 0.029(5) 0.019(4) 0.031(5) 0.002(4) 0.010(4) 0.011(4)
C11 0.028(5) 0.069(8) 0.023(5) 0.014(5) 0.007(4) 0.014(5)
C11A 0.016(4) 0.024(4) 0.016(4) 0.001(3) 0.005(3) 0.009(3)
C11B 0.010(4) 0.021(4) 0.027(5) 0.007(3) 0.004(3) 0.012(3)
C11C 0.008(4) 0.029(5) 0.028(5) 0.006(3) -0.002(3) 0.016(4)
C12 0.021(5) 0.048(6) 0.034(6) 0.002(4) 0.006(4) 0.014(5)

loop_
_atom_site_type_symbol
_atom_site_label
_atom_site_fract_x
_atom_site_fract_y
_atom_site_fract_z
_atom_site_U_iso_or_equiv
_atom_site_thermal_displace_type
_atom_site_calc_flag
_atom_site_refinement_flags
_atom_site_occupancy
Er Er1 0.24949(4) 0.48443(3) 0.46092(2) 0.01750(10) Uani d . 1.000
Cl Cl4A 0.6408(5) 0.7116(4) 0.0335(3) 0.0699(16) Uani d . 1.000
Cl Cl4B 0.2887(4) -0.1334(3) 0.0200(2) 0.0627(10) Uani d . 1.000
Cl Cl4C -0.3399(4) -0.1283(2) 0.5158(2) 0.0452(9) Uani d . 1.000
S S1 0.0342(3) 0.4386(2) 0.23184(16) 0.0269(7) Uani d . 1.000
O O11 0.1349(8) 0.3972(6) 0.2999(5) 0.0294(19) Uani d . 1.000
O O11A 0.6659(7) 0.5633(6) 0.4105(4) 0.0250(19) Uani d . 1.000
O O11B 0.6883(7) 0.3352(5) 0.4066(4) 0.0256(17) Uani d . 1.000
O O11C 0.0768(7) 0.3102(6) 0.4347(5) 0.027(2) Uani d . 1.000
O O12A 0.3978(7) 0.5899(6) 0.3912(4) 0.0259(17) Uani d . 1.000
O O12B 0.4342(7) 0.3679(5) 0.4117(4) 0.0239(17) Uani d . 1.000
O O12C -0.0361(7) 0.4170(5) 0.5538(5) 0.0231(19) Uani d . 1.000
O O31A 0.1634(13) 0.6185(12) 0.0929(8) 0.079(5) Uani d . 1.000
O O31B -0.0284(11) 0.0741(13) 0.1852(10) 0.128(6) Uani d . 1.000
O O31C -0.1757(16) 0.1537(14) 0.7463(8) 0.112(6) Uani d . 1.000
O O32A 0.3085(15) 0.5798(10) -0.0175(7) 0.075(4) Uani d . 1.000
O O32B -0.0018(15) -0.0583(16) 0.0725(12) 0.174(7) Uani d . 1.000
O O32C -0.4244(12) 0.0843(11) 0.6745(8) 0.074(4) Uani d . 1.000
N N3A 0.2942(15) 0.6108(9) 0.0664(7) 0.050(4) Uani d . 1.000
N N3B 0.0575(12) 0.0190(9) 0.1417(8) 0.050(3) Uani d . 1.000
N N3C -0.2816(13) 0.1149(8) 0.6759(7) 0.043(3) Uani d . 1.000
C C1A 0.5617(11) 0.6222(8) 0.2856(6) 0.023(2) Uani d . 1.000
C C1B 0.4672(11) 0.1949(8) 0.2879(6) 0.023(3) Uani d . 1.000
C C1C -0.0974(10) 0.2075(8) 0.5005(6) 0.023(3) Uani d . 1.000
C C2A 0.4248(11) 0.6144(8) 0.2190(6) 0.025(3) Uani d . 1.000
C C2B 0.2996(11) 0.1571(9) 0.2529(7) 0.029(3) Uani d . 1.000
C C2C -0.1560(10) 0.2099(8) 0.5823(7) 0.024(3) Uani d . 1.000
C C3A 0.4480(14) 0.6353(9) 0.1384(7) 0.036(3) Uani d . 1.000
C C3B 0.2401(12) 0.0547(9) 0.1717(7) 0.033(3) Uani d . 1.000
C C3C -0.2293(12) 0.1085(9) 0.5859(7) 0.031(3) Uani d . 1.000
C C4A 0.6027(15) 0.6725(10) 0.1270(8) 0.038(3) Uani d . 1.000
C C4B 0.3490(13) -0.0081(9) 0.1221(7) 0.036(3) Uani d . 1.000
C C4C -0.2491(11) 0.0009(8) 0.5095(8) 0.029(3) Uani d . 1.000
C C5A 0.7399(13) 0.6842(10) 0.1966(8) 0.038(3) Uani d . 1.000
C C5B 0.5197(13) 0.0283(9) 0.1574(8) 0.036(3) Uani d . 1.000
C C5C -0.1928(13) -0.0026(8) 0.4290(8) 0.034(3) Uani d . 1.000
C C6A 0.7202(11) 0.6582(9) 0.2742(8) 0.033(3) Uani d . 1.000
C C6B 0.5809(12) 0.1291(8) 0.2402(7) 0.028(3) Uani d . 1.000
C C6C -0.1147(12) 0.1003(8) 0.4245(7) 0.026(3) Uani d . 1.000
C C11 0.0742(13) 0.3526(11) 0.1178(7) 0.041(4) Uani d . 1.000
C C11A 0.5391(10) 0.5897(7) 0.3704(6) 0.018(2) Uani d . 1.000
C C11B 0.5342(10) 0.3057(7) 0.3743(6) 0.018(3) Uani d . 1.000
C C11C -0.0137(10) 0.3191(8) 0.4954(6) 0.021(3) Uani d . 1.000
C C12 -0.1761(12) 0.3732(10) 0.2168(7) 0.035(3) Uani d . 1.000
H H2A 0.31540 0.59490 0.22840 0.0300 Uiso c R 1.000
H H2B 0.22320 0.20130 0.28450 0.0350 Uiso c R 1.000
H H2C -0.14440 0.28250 0.63530 0.0280 Uiso c R 1.000
H H5A 0.84870 0.71060 0.18990 0.0460 Uiso c R 1.000
H H5B 0.59520 -0.01580 0.12480 0.0430 Uiso c R 1.000
H H5C -0.20710 -0.07540 0.37600 0.0400 Uiso c R 1.000
H H6A 0.81490 0.66480 0.32030 0.0400 Uiso c R 1.000
H H6B 0.69750 0.15340 0.26440 0.0340 Uiso c R 1.000
H H6C -0.07290 0.09710 0.36910 0.0310 Uiso c R 1.000
H H111 0.18920 0.37880 0.11450 0.0610 Uiso c R 1.000
H H112 -0.00280 0.36250 0.06760 0.0610 Uiso c R 1.000
H H113 0.05800 0.26940 0.10880 0.0610 Uiso c R 1.000
H H121 -0.21770 0.41140 0.27530 0.0530 Uiso c R 1.000
H H122 -0.18320 0.28910 0.20350 0.0530 Uiso c R 1.000
H H123 -0.24380 0.38300 0.16330 0.0530 Uiso c R 1.000

loop_
_atom_type_symbol
_atom_type_description
_atom_type_scat_dispersion_real
_atom_type_scat_dispersion_imag
_atom_type_scat_source
C C 0.0033 0.0016 'International Tables Vol C Tables 4.2.6.8 and 6.1.1.4'
H H 0.0000 0.0000 'International Tables Vol C Tables 4.2.6.8 and 6.1.1.4'
N N 0.0061 0.0033 'International Tables Vol C Tables 4.2.6.8 and 6.1.1.4'
O O 0.0106 0.0060 'International Tables Vol C Tables 4.2.6.8 and 6.1.1.4'
Cl Cl 0.1484 0.1585 'International Tables Vol C Tables 4.2.6.8 and 6.1.1.4'
Er Er -0.2586 4.9576 'International Tables Vol C Tables 4.2.6.8 and 6.1.1.4'
S S 0.1246 0.1234 'International Tables Vol C Tables 4.2.6.8 and 6.1.1.4'

loop_
_geom_angle_atom_site_label_1
_geom_angle_atom_site_label_2
_geom_angle_atom_site_label_3
_geom_angle_site_symmetry_1
_geom_angle_site_symmetry_3
_geom_angle
_geom_angle_publ_flag
O11 Er1 O11C . . 72.5(3) no
O11 Er1 O12A . . 74.7(2) no
O11 Er1 O12B . . 80.6(2) no
O11 Er1 O12C . 2_566 77.0(3) no
O11 Er1 O11A . 2_666 140.9(3) no
O11 Er1 O11B . 2_666 143.3(2) no
O11C Er1 O12A . . 145.4(2) no
O11C Er1 O12B . . 84.1(2) no
O11C Er1 O12C . 2_566 94.7(2) no
O11A Er1 O11C 2_666 . 73.9(2) no
O11B Er1 O11C 2_666 . 130.3(2) no
O12A Er1 O12B . . 80.0(2) no
O12A Er1 O12C . 2_566 88.4(2) no
O11A Er1 O12A 2_666 . 130.5(2) no
O11B Er1 O12A 2_666 . 83.5(2) no
O12B Er1 O12C . 2_566 156.8(2) no
O11A Er1 O12B 2_666 . 76.7(2) no
O11B Er1 O12B 2_666 . 124.6(2) no
O11A Er1 O12C 2_666 2_566 125.3(2) no
O11B Er1 O12C 2_666 2_566 73.2(2) no
O11A Er1 O11B 2_666 2_666 75.2(2) no
O11 S1 C11 . . 103.9(5) no
O11 S1 C12 . . 106.0(5) no
C11 S1 C12 . . 99.3(5) no
Er1 O11 S1 . . 133.1(4) no
Er1 O11A C11A 2_666 . 140.3(6) no
Er1 O11B C11B 2_666 . 110.9(5) no
Er1 O11C C11C . . 113.9(6) no
Er1 O12A C11A . . 132.8(6) no
Er1 O12B C11B . . 172.3(6) no
Er1 O12C C11C 2_566 . 128.2(6) no
O31A N3A O32A . . 124.3(12) no
O31A N3A C3A . . 118.5(10) no
O32A N3A C3A . . 117.1(12) no
O31B N3B O32B . . 118.3(13) no
O31B N3B C3B . . 120.3(12) no
O32B N3B C3B . . 121.2(11) no
O31C N3C O32C . . 124.1(12) no
O31C N3C C3C . . 116.7(11) no
O32C N3C C3C . . 119.2(10) no
C2A C1A C6A . . 119.6(9) no
C2A C1A C11A . . 120.3(8) no
C6A C1A C11A . . 120.1(8) no
C2B C1B C6B . . 119.5(9) no
C2B C1B C11B . . 121.6(8) no
C6B C1B C11B . . 118.9(8) no
C2C C1C C6C . . 119.0(9) no
C2C C1C C11C . . 120.7(8) no
C6C C1C C11C . . 120.3(8) no
C1A C2A C3A . . 119.6(9) no
C1B C2B C3B . . 120.6(9) no
C1C C2C C3C . . 119.8(9) no
N3A C3A C2A . . 115.0(10) no
N3A C3A C4A . . 123.6(10) no
C2A C3A C4A . . 121.4(10) no
N3B C3B C2B . . 116.5(9) no
N3B C3B C4B . . 122.7(10) no
C2B C3B C4B . . 120.7(9) no
N3C C3C C2C . . 117.7(9) no
N3C C3C C4C . . 120.7(10) no
C2C C3C C4C . . 121.5(9) no
Cl4A C4A C3A . . 124.2(9) no
Cl4A C4A C5A . . 117.3(9) no
C3A C4A C5A . . 118.5(11) no
Cl4B C4B C3B . . 124.4(8) no
Cl4B C4B C5B . . 116.3(8) no
C3B C4B C5B . . 119.3(10) no
Cl4C C4C C3C . . 121.1(8) no
Cl4C C4C C5C . . 119.7(9) no
C3C C4C C5C . . 119.2(10) no
C4A C5A C6A . . 121.0(10) no
C4B C5B C6B . . 120.5(10) no
C4C C5C C6C . . 120.1(10) no
C1A C6A C5A . . 119.9(9) no
C1B C6B C5B . . 119.3(9) no
C1C C6C C5C . . 120.3(9) no
O11A C11A O12A . . 127.7(8) no
O11A C11A C1A . . 116.0(7) no
O12A C11A C1A . . 116.3(8) no
O11B C11B O12B . . 121.6(8) no
O11B C11B C1B . . 119.8(8) no
O12B C11B C1B . . 118.6(8) no
O11C C11C O12C . . 123.6(9) no
O11C C11C C1C . . 118.1(8) no
O12C C11C C1C . . 118.3(8) no
C1A C2A H2A . . 120.00 no
C3A C2A H2A . . 120.00 no
C1B C2B H2B . . 120.00 no
C3B C2B H2B . . 120.00 no
C1C C2C H2C . . 120.00 no
C3C C2C H2C . . 120.00 no
C4A C5A H5A . . 119.00 no
C6A C5A H5A . . 120.00 no
C4B C5B H5B . . 120.00 no
C6B C5B H5B . . 120.00 no
C4C C5C H5C . . 120.00 no
C6C C5C H5C . . 120.00 no
C1A C6A H6A . . 120.00 no
C5A C6A H6A . . 120.00 no
C1B C6B H6B . . 120.00 no
C5B C6B H6B . . 120.00 no
C1C C6C H6C . . 120.00 no
C5C C6C H6C . . 120.00 no
S1 C11 H111 . . 109.00 no
S1 C11 H112 . . 109.00 no
S1 C11 H113 . . 109.00 no
H111 C11 H112 . . 109.00 no
H111 C11 H113 . . 110.00 no
H112 C11 H113 . . 110.00 no
S1 C12 H121 . . 109.00 no
S1 C12 H122 . . 109.00 no
S1 C12 H123 . . 109.00 no
H121 C12 H122 . . 110.00 no
H121 C12 H123 . . 109.00 no
H122 C12 H123 . . 109.00 no

loop_
_geom_bond_atom_site_label_1
_geom_bond_atom_site_label_2
_geom_bond_site_symmetry_2
_geom_bond_distance
_geom_bond_publ_flag
Er1 O11 . 2.306(7) yes
Er1 O11C . 2.312(8) yes
Er1 O12A . 2.317(7) yes
Er1 O12B . 2.239(6) yes
Er1 O12C 2_566 2.287(6) yes
Er1 O11A 2_666 2.300(6) yes
Er1 O11B 2_666 2.348(6) yes
Cl4A C4A . 1.729(13) no
Cl4B C4B . 1.714(11) no
Cl4C C4C . 1.730(11) no
S1 O11 . 1.514(8) no
S1 C11 . 1.785(10) no
S1 C12 . 1.772(11) no
O11A C11A . 1.274(11) no
O11B C11B . 1.255(10) no
O11C C11C . 1.255(11) no
O12A C11A . 1.250(10) no
O12B C11B . 1.249(10) no
O12C C11C . 1.271(12) no
O31A N3A . 1.206(17) no
O31B N3B . 1.151(16) no
O31C N3C . 1.191(16) no
O32A N3A . 1.229(14) no
O32B N3B . 1.13(2) no
O32C N3C . 1.188(15) no
N3A C3A . 1.480(16) no
N3B C3B . 1.474(14) no
N3C C3C . 1.481(14) no
C1A C2A . 1.380(13) no
C1A C6A . 1.386(14) no
C1A C11A . 1.524(13) no
C1B C2B . 1.369(13) no
C1B C6B . 1.419(14) no
C1B C11B . 1.496(13) no
C1C C2C . 1.398(13) no
C1C C6C . 1.387(14) no
C1C C11C . 1.507(14) no
C2A C3A . 1.386(14) no
C2B C3B . 1.390(15) no
C2C C3C . 1.354(16) no
C3A C4A . 1.361(17) no
C3B C4B . 1.383(15) no
C3C C4C . 1.391(15) no
C4A C5A . 1.396(16) no
C4B C5B . 1.391(15) no
C4C C5C . 1.367(15) no
C5A C6A . 1.368(16) no
C5B C6B . 1.394(15) no
C5C C6C . 1.391(15) no
C2A H2A . 0.9500 no
C2B H2B . 0.9500 no
C2C H2C . 0.9500 no
C5A H5A . 0.9500 no
C5B H5B . 0.9500 no
C5C H5C . 0.9500 no
C6A H6A . 0.9500 no
C6B H6B . 0.9500 no
C6C H6C . 0.9500 no
C11 H111 . 0.9800 no
C11 H112 . 0.9800 no
C11 H113 . 0.9800 no
C12 H121 . 0.9800 no
C12 H122 . 0.9800 no
C12 H123 . 0.9800 no

loop_
_geom_hbond_atom_site_label_D
_geom_hbond_atom_site_label_H
_geom_hbond_atom_site_label_A
_geom_hbond_site_symmetry_A
_geom_hbond_distance_DH
_geom_hbond_distance_HA
_geom_hbond_distance_DA
_geom_hbond_angle_DHA
_geom_hbond_publ_flag
C2A H2A S1 . 0.95 2.86 3.743(10) 155 yes
C2B H2B O11 . 0.95 2.56 3.298(13) 135 yes
C11 H111 Cl4A 2_665 0.98 2.79 3.486(11) 129 yes
C12 H123 O32A 2_565 0.98 2.44 3.376(15) 158 yes

loop_
_geom_torsion_atom_site_label_1
_geom_torsion_atom_site_label_2
_geom_torsion_atom_site_label_3
_geom_torsion_atom_site_label_4
_geom_torsion_site_symmetry_1
_geom_torsion_site_symmetry_3
_geom_torsion_site_symmetry_4
_geom_torsion
_geom_torsion_publ_flag
O11C Er1 O11 S1 . . . 123.8(6) no
O12A Er1 O11 S1 . . . -67.4(6) no
O12B Er1 O11 S1 . . . -149.5(6) no
O12C Er1 O11 S1 2_566 . . 24.6(5) no
O11A Er1 O11 S1 2_666 . . 155.6(4) no
O11B Er1 O11 S1 2_666 . . -11.7(8) no
O11 Er1 O11C C11C . . . -136.0(7) no
O12A Er1 O11C C11C . . . -155.2(6) no
O12B Er1 O11C C11C . . . 142.1(6) no
O12C Er1 O11C C11C 2_566 . . -61.2(6) no
O11A Er1 O11C C11C 2_666 . . 64.2(6) no
O11B Er1 O11C C11C 2_666 . . 10.6(7) no
O11 Er1 O12A C11A . . . -102.6(8) no
O11C Er1 O12A C11A . . . -83.6(8) no
O12B Er1 O12A C11A . . . -19.8(7) no
O12C Er1 O12A C11A 2_566 . . -179.6(8) no
O11A Er1 O12A C11A 2_666 . . 43.0(8) no
O11B Er1 O12A C11A 2_666 . . 107.2(8) no
O11 Er1 O12C C11C . 2_566 2_566 -162.8(8) no
O11C Er1 O12C C11C . 2_566 2_566 126.4(8) no
O12A Er1 O12C C11C . 2_566 2_566 -88.1(8) no
O12B Er1 O12C C11C . 2_566 2_566 -147.7(7) no
O11 Er1 O11A C11A . 2_666 2_666 85.7(10) no
O11C Er1 O11A C11A . 2_666 2_666 117.2(10) no
O12A Er1 O11A C11A . 2_666 2_666 -34.5(11) no
O12B Er1 O11A C11A . 2_666 2_666 29.6(9) no
O11 Er1 O11B C11B . 2_666 2_666 -118.1(6) no
O11C Er1 O11B C11B . 2_666 2_666 123.2(6) no
O12A Er1 O11B C11B . 2_666 2_666 -64.8(6) no
O12B Er1 O11B C11B . 2_666 2_666 8.3(7) no
C11 S1 O11 Er1 . . . 154.8(6) no
C12 S1 O11 Er1 . . . -101.1(6) no
Er1 O11A C11A O12A 2_666 . . -5.6(16) no
Er1 O11A C11A C1A 2_666 . . 175.9(7) no
Er1 O11B C11B O12B 2_666 . . -0.5(11) no
Er1 O11B C11B C1B 2_666 . . 178.3(7) no
Er1 O11C C11C O12C . . . 14.1(11) no
Er1 O11C C11C C1C . . . -164.6(6) no
Er1 O12A C11A O11A . . . -27.7(14) no
Er1 O12A C11A C1A . . . 150.8(6) no
Er1 O12C C11C O11C 2_566 . . 95.6(9) no
Er1 O12C C11C C1C 2_566 . . -85.7(9) no
O32A N3A C3A C2A . . . -150.4(12) no
O31A N3A C3A C4A . . . -154.6(14) no
O32A N3A C3A C4A . . . 27.9(18) no
O31A N3A C3A C2A . . . 27.2(17) no
O32B N3B C3B C4B . . . -5(2) no
O31B N3B C3B C2B . . . -0.8(19) no
O31B N3B C3B C4B . . . -179.9(14) no
O32B N3B C3B C2B . . . 174.1(16) no
O32C N3C C3C C4C . . . -62.2(16) no
O31C N3C C3C C4C . . . 119.4(14) no
O32C N3C C3C C2C . . . 120.3(13) no
O31C N3C C3C C2C . . . -58.0(16) no
C6A C1A C11A O11A . . . -20.4(13) no
C2A C1A C11A O11A . . . 158.7(9) no
C2A C1A C11A O12A . . . -20.0(13) no
C2A C1A C6A C5A . . . -0.8(16) no
C11A C1A C6A C5A . . . 178.3(10) no
C11A C1A C2A C3A . . . -175.0(9) no
C6A C1A C2A C3A . . . 4.1(15) no
C6A C1A C11A O12A . . . 160.9(9) no
C2B C1B C11B O12B . . . -4.0(14) no
C2B C1B C11B O11B . . . 177.2(9) no
C6B C1B C11B O11B . . . -4.2(14) no
C11B C1B C6B C5B . . . -177.4(9) no
C2B C1B C6B C5B . . . 1.2(15) no
C6B C1B C2B C3B . . . 0.5(16) no
C11B C1B C2B C3B . . . 179.1(10) no
C6B C1B C11B O12B . . . 174.7(9) no
C6C C1C C11C O11C . . . -18.6(13) no
C2C C1C C11C O11C . . . 160.3(8) no
C2C C1C C11C O12C . . . -18.5(12) no
C11C C1C C2C C3C . . . -179.3(9) no
C6C C1C C11C O12C . . . 162.7(9) no
C2C C1C C6C C5C . . . 1.5(14) no
C6C C1C C2C C3C . . . -0.5(14) no
C11C C1C C6C C5C . . . -179.6(9) no
C1A C2A C3A C4A . . . -5.3(17) no
C1A C2A C3A N3A . . . 173.0(10) no
C1B C2B C3B C4B . . . -3.0(17) no
C1B C2B C3B N3B . . . 177.8(10) no
C1C C2C C3C N3C . . . 177.0(9) no
C1C C2C C3C C4C . . . -0.4(15) no
C2A C3A C4A Cl4A . . . -174.7(9) no
C2A C3A C4A C5A . . . 2.9(18) no
N3A C3A C4A C5A . . . -175.2(11) no
N3A C3A C4A Cl4A . . . 7.2(18) no
N3B C3B C4B C5B . . . -177.1(11) no
C2B C3B C4B Cl4B . . . -178.6(9) no
C2B C3B C4B C5B . . . 3.8(17) no
N3B C3B C4B Cl4B . . . 0.6(17) no
N3C C3C C4C Cl4C . . . 1.6(14) no
N3C C3C C4C C5C . . . -177.1(10) no
C2C C3C C4C Cl4C . . . 178.9(8) no
C2C C3C C4C C5C . . . 0.2(15) no
Cl4A C4A C5A C6A . . . 178.2(10) no
C3A C4A C5A C6A . . . 0.5(19) no
Cl4B C4B C5B C6B . . . -179.9(9) no
C3B C4B C5B C6B . . . -2.0(17) no
Cl4C C4C C5C C6C . . . -177.9(8) no
C3C C4C C5C C6C . . . 0.9(16) no
C4A C5A C6A C1A . . . -1.5(18) no
C4B C5B C6B C1B . . . -0.5(16) no
C4C C5C C6C C1C . . . -1.7(16) no

_cod_database_fobs_code 2241277
